data_7135827
loop_
_publ_author_name
'Tian, Miao'
'Dong, Qinghao'
'Fu, Ruirui'
'Zhang, Yingxue'
'Chen, Tiantian'
'Sun, Kai'

_publ_section_title
;
 Carbocyclization-Oximation of Alkenes via Boryl Radical-Mediated Halogen
 Atom Transfer to Access Fluorinated 4-(Carbaldehyde Oxime)Quinolinones
;
_journal_name_full 'Chemical Communications'
_journal_paper_doi 10.1039/D6CC02257J
_journal_year 2026
_chemical_formula_moiety 'C17 H12 Cl F N2 O2, C H2 Cl2'
_chemical_formula_sum 'C18 H14 Cl3 F N2 O2'
_chemical_formula_weight 415.66
_space_group_crystal_system triclinic
_space_group_IT_number 2
_space_group_name_Hall '-P 1'
_space_group_name_H-M_alt 'P -1'
_atom_sites_solution_hydrogens geom
_atom_sites_solution_primary dual
_audit_creation_date 2026-02-08
_audit_creation_method
;
Olex2 1.3
(compiled 2020.11.12 svn.r5f609507 for OlexSys, GUI svn.r6408)
;
_audit_update_record
;
2026-02-08 deposited with the CCDC.	2026-05-20 downloaded from the CCDC.
;
_cell_angle_alpha 71.4510(10)
_cell_angle_beta 83.566(2)
_cell_angle_gamma 86.6550(10)
_cell_formula_units_Z 2
_cell_length_a 7.0804(4)
_cell_length_b 9.1424(5)
_cell_length_c 14.3635(9)
_cell_measurement_reflns_used 9902
_cell_measurement_temperature 120.00
_cell_measurement_theta_max 79.61
_cell_measurement_theta_min 3.26
_cell_volume 875.67(9)
_computing_cell_refinement 'SAINT V8.41 (?, 2016)'
_computing_data_reduction 'SAINT V8.41 (?, 2016)'
_computing_molecular_graphics 'Olex2 1.3 (Dolomanov et al., 2009)'
_computing_publication_material 'Olex2 1.3 (Dolomanov et al., 2009)'
_computing_structure_refinement 'SHELXL 2018/3 (Sheldrick, 2015)'
_computing_structure_solution 'SHELXT 2018/2 (Sheldrick, 2018)'
_diffrn_ambient_temperature 120.00
_diffrn_measured_fraction_theta_full 0.987
_diffrn_measured_fraction_theta_max 0.973
_diffrn_measurement_device_type 'Bruker APEX-II CCD'
_diffrn_measurement_method '\f and \w scans'
_diffrn_radiation_type CuK\a
_diffrn_radiation_wavelength 1.54178
_diffrn_reflns_av_R_equivalents 0.0354
_diffrn_reflns_av_unetI/netI 0.0307
_diffrn_reflns_Laue_measured_fraction_full 0.987
_diffrn_reflns_Laue_measured_fraction_max 0.973
_diffrn_reflns_limit_h_max 9
_diffrn_reflns_limit_h_min -8
_diffrn_reflns_limit_k_max 9
_diffrn_reflns_limit_k_min -11
_diffrn_reflns_limit_l_max 18
_diffrn_reflns_limit_l_min -18
_diffrn_reflns_number 16459
_diffrn_reflns_point_group_measured_fraction_full 0.987
_diffrn_reflns_point_group_measured_fraction_max 0.973
_diffrn_reflns_theta_full 67.679
_diffrn_reflns_theta_max 79.600
_diffrn_reflns_theta_min 3.261
_diffrn_source_current 1.0
_diffrn_source_power 0.05
_diffrn_source_voltage 50.0
_diffrn_standards_number 0
_exptl_absorpt_coefficient_mu 4.979
_exptl_absorpt_correction_T_max 0.7543
_exptl_absorpt_correction_T_min 0.2735
_exptl_absorpt_correction_type none
_exptl_absorpt_process_details
;
SADABS-2016/2 (Bruker,2016/2) was used for absorption correction.
wR2(int) was 0.1550 before and 0.0638 after correction.
The Ratio of minimum to maximum transmission is 0.3626.
The \l/2 correction factor is Not present.
;
_exptl_crystal_colour colorless
_exptl_crystal_density_diffrn 1.576
_exptl_crystal_description block
_exptl_crystal_F_000 424
_refine_diff_density_max 0.307
_refine_diff_density_min -0.274
_refine_diff_density_rms 0.052
_refine_ls_extinction_method none
_refine_ls_goodness_of_fit_ref 1.048
_refine_ls_hydrogen_treatment constr
_refine_ls_matrix_type full
_refine_ls_number_parameters 236
_refine_ls_number_reflns 3702
_refine_ls_number_restraints 0
_refine_ls_restrained_S_all 1.048
_refine_ls_R_factor_all 0.0312
_refine_ls_R_factor_gt 0.0305
_refine_ls_shift/su_max 0.000
_refine_ls_shift/su_mean 0.000
_refine_ls_structure_factor_coef Fsqd
_refine_ls_weighting_details 'w=1/[\s^2^(Fo^2^)+(0.0411P)^2^+0.4210P] where P=(Fo^2^+2Fc^2^)/3'
_refine_ls_weighting_scheme calc
_refine_ls_wR_factor_gt 0.0815
_refine_ls_wR_factor_ref 0.0834
_reflns_Friedel_coverage 0.000
_reflns_number_gt 3618
_reflns_number_total 3702
_reflns_threshold_expression 'I > 2\s(I)'
_cod_data_source_file d6cc02257j2.cif
_cod_data_source_block 1
_cod_database_code 7135827
_shelx_shelxl_version_number 2018/3
_shelx_space_group_comment
;
The symmetry employed for this shelxl refinement is uniquely defined
by the following loop, which should always be used as a source of
symmetry information in preference to the above space-group names.
They are only intended as comments.
;
_olex2_refinement_description
;
1. Fixed Uiso
 At 1.2 times of:
  All C(H) groups, All C(H,H) groups
 At 1.5 times of:
  All O(H) groups
2.a Secondary CH2 refined with riding coordinates:
 C00M(H00A,H00C), C00Q(H00D,H00E)
2.b Aromatic/amide H refined with riding coordinates:
 C00B(H00B), C00F(H00F), C00H(H00H), C00I(H00I), C00J(H00J), C00K(H00K),
 C00L(H00L), C00N(H00N), C00P(H00P)
2.c Idealised tetrahedral OH refined as rotating group:
 O005(H005)
;
_olex2_submission_special_instructions 'No special instructions were received'

loop_
_space_group_symop_operation_xyz
'x, y, z'
'-x, -y, -z'

loop_
_atom_site_label
_atom_site_type_symbol
_atom_site_fract_x
_atom_site_fract_y
_atom_site_fract_z
_atom_site_U_iso_or_equiv
_atom_site_adp_type
_atom_site_occupancy
_atom_site_site_symmetry_order
_atom_site_calc_flag
_atom_site_refinement_flags_posn
_atom_site_refinement_flags_adp
_atom_site_refinement_flags_occupancy
_atom_site_disorder_assembly
_atom_site_disorder_group
Cl1 Cl 1.29930(5) 0.04992(4) 0.05487(3) 0.03192(11) Uani 1 1 d . . . . .
Cl00 Cl 0.26969(5) 0.46419(4) 0.05583(3) 0.03344(11) Uani 1 1 d . . . . .
Cl2 Cl 0.09876(5) 0.64006(4) 0.18390(3) 0.03135(11) Uani 1 1 d . . . . .
F004 F 0.80067(12) 0.25110(9) 0.60821(6) 0.02561(19) Uani 1 1 d . . . . .
O005 O 0.80960(15) 0.76142(11) 0.58930(7) 0.0249(2) Uani 1 1 d . . . . .
H005 H 0.795157 0.857860 0.572288 0.037 Uiso 1 1 calc R U . . .
O006 O 0.72759(15) 0.06314(11) 0.51162(8) 0.0267(2) Uani 1 1 d . . . . .
N007 N 0.66505(15) 0.26406(12) 0.37428(8) 0.0183(2) Uani 1 1 d . . . . .
N008 N 0.75882(16) 0.70746(13) 0.51486(8) 0.0209(2) Uani 1 1 d . . . . .
C009 C 0.65160(17) 0.42392(14) 0.32670(10) 0.0176(2) Uani 1 1 d . . . . .
C00A C 0.75040(18) 0.31575(15) 0.51634(10) 0.0189(3) Uani 1 1 d . . . . .
C00B C 0.9604(2) 0.06191(15) 0.29410(10) 0.0213(3) Uani 1 1 d . . . . .
H00B H 0.969337 0.034627 0.363069 0.026 Uiso 1 1 calc R U . . .
C00C C 0.73757(17) 0.47074(14) 0.47663(9) 0.0170(2) Uani 1 1 d . . . . .
C00D C 0.68566(17) 0.53006(14) 0.37602(9) 0.0175(2) Uani 1 1 d . . . . .
C00E C 0.78997(19) 0.12487(14) 0.25610(10) 0.0196(3) Uani 1 1 d . . . . .
C00F C 0.66896(19) 0.68917(15) 0.32535(10) 0.0216(3) Uani 1 1 d . . . . .
H00F H 0.692069 0.761678 0.357437 0.026 Uiso 1 1 calc R U . . .
C00G C 0.71467(18) 0.20348(15) 0.46885(10) 0.0196(3) Uani 1 1 d . . . . .
C00H C 0.60262(18) 0.47952(15) 0.22916(10) 0.0211(3) Uani 1 1 d . . . . .
H00H H 0.580339 0.408910 0.195515 0.025 Uiso 1 1 calc R U . . .
C00I C 0.77834(18) 0.56122(15) 0.53981(10) 0.0198(3) Uani 1 1 d . . . . .
H00I H 0.821378 0.508031 0.602359 0.024 Uiso 1 1 calc R U . . .
C00J C 0.7778(2) 0.15969(15) 0.15503(10) 0.0233(3) Uani 1 1 d . . . . .
H00J H 0.661757 0.200277 0.128516 0.028 Uiso 1 1 calc R U . . .
C00K C 0.9334(2) 0.13586(16) 0.09225(11) 0.0261(3) Uani 1 1 d . . . . .
H00K H 0.924216 0.159444 0.023528 0.031 Uiso 1 1 calc R U . . .
C00L C 1.1170(2) 0.03862(15) 0.23245(10) 0.0228(3) Uani 1 1 d . . . . .
H00L H 1.232933 -0.003081 0.258644 0.027 Uiso 1 1 calc R U . . .
C00M C 0.62309(19) 0.15219(15) 0.32461(10) 0.0209(3) Uani 1 1 d . . . . .
H00A H 0.512658 0.191180 0.286314 0.025 Uiso 1 1 calc R U . . .
H00C H 0.588078 0.052878 0.375202 0.025 Uiso 1 1 calc R U . . .
C00N C 0.58676(19) 0.63644(16) 0.18202(10) 0.0234(3) Uani 1 1 d . . . . .
H00N H 0.553064 0.672892 0.116207 0.028 Uiso 1 1 calc R U . . .
C00O C 1.1013(2) 0.07714(15) 0.13229(10) 0.0232(3) Uani 1 1 d . . . . .
C00P C 0.6195(2) 0.74128(15) 0.22979(11) 0.0243(3) Uani 1 1 d . . . . .
H00P H 0.607964 0.848923 0.196757 0.029 Uiso 1 1 calc R U . . .
C00Q C 0.1020(3) 0.4661(2) 0.15661(14) 0.0411(4) Uani 1 1 d . . . . .
H00D H -0.026190 0.449217 0.141146 0.049 Uiso 1 1 calc R U . . .
H00E H 0.132545 0.379997 0.215507 0.049 Uiso 1 1 calc R U . . .

loop_
_atom_site_aniso_label
_atom_site_aniso_U_11
_atom_site_aniso_U_22
_atom_site_aniso_U_33
_atom_site_aniso_U_23
_atom_site_aniso_U_13
_atom_site_aniso_U_12
Cl1 0.0335(2) 0.03081(19) 0.02714(19) -0.00766(14) 0.00721(14) 0.00558(14)
Cl00 0.03044(19) 0.0385(2) 0.0335(2) -0.01657(16) 0.00467(14) -0.00354(15)
Cl2 0.02853(19) 0.0337(2) 0.0320(2) -0.01222(15) 0.00019(14) 0.00284(14)
F004 0.0374(5) 0.0169(4) 0.0196(4) -0.0014(3) -0.0062(3) 0.0042(3)
O005 0.0333(5) 0.0166(4) 0.0270(5) -0.0089(4) -0.0074(4) 0.0019(4)
O006 0.0347(6) 0.0131(4) 0.0286(5) -0.0021(4) -0.0016(4) 0.0006(4)
N007 0.0172(5) 0.0147(5) 0.0216(5) -0.0049(4) 0.0010(4) -0.0003(4)
N008 0.0213(5) 0.0187(5) 0.0234(6) -0.0080(4) -0.0007(4) 0.0000(4)
C009 0.0129(5) 0.0160(6) 0.0216(6) -0.0042(5) 0.0019(4) 0.0012(4)
C00A 0.0185(6) 0.0173(6) 0.0180(6) -0.0025(5) 0.0000(5) 0.0024(5)
C00B 0.0249(7) 0.0179(6) 0.0193(6) -0.0034(5) -0.0017(5) 0.0000(5)
C00C 0.0134(5) 0.0160(6) 0.0203(6) -0.0053(5) 0.0020(4) 0.0017(4)
C00D 0.0138(5) 0.0159(6) 0.0204(6) -0.0037(5) 0.0019(4) 0.0015(4)
C00E 0.0214(6) 0.0138(5) 0.0234(6) -0.0057(5) -0.0007(5) -0.0022(5)
C00F 0.0224(6) 0.0163(6) 0.0235(6) -0.0041(5) 0.0002(5) 0.0017(5)
C00G 0.0179(6) 0.0154(6) 0.0228(6) -0.0038(5) 0.0019(5) 0.0013(4)
C00H 0.0175(6) 0.0222(6) 0.0230(6) -0.0068(5) -0.0018(5) 0.0010(5)
C00I 0.0187(6) 0.0178(6) 0.0219(6) -0.0054(5) -0.0014(5) 0.0024(5)
C00J 0.0253(7) 0.0202(6) 0.0251(7) -0.0076(5) -0.0062(5) 0.0022(5)
C00K 0.0335(8) 0.0235(7) 0.0212(6) -0.0070(5) -0.0037(6) 0.0022(5)
C00L 0.0227(6) 0.0185(6) 0.0241(7) -0.0030(5) -0.0014(5) 0.0024(5)
C00M 0.0205(6) 0.0168(6) 0.0259(7) -0.0078(5) -0.0003(5) -0.0023(5)
C00N 0.0215(6) 0.0243(7) 0.0211(6) -0.0028(5) -0.0028(5) 0.0025(5)
C00O 0.0272(7) 0.0168(6) 0.0236(7) -0.0056(5) 0.0022(5) 0.0015(5)
C00P 0.0266(7) 0.0168(6) 0.0245(7) 0.0000(5) -0.0027(5) 0.0033(5)
C00Q 0.0401(9) 0.0365(9) 0.0463(10) -0.0178(8) 0.0174(8) -0.0132(7)

loop_
_atom_type_symbol
_atom_type_description
_atom_type_scat_dispersion_real
_atom_type_scat_dispersion_imag
_atom_type_scat_source
C C 0.0181 0.0091 'International Tables Vol C Tables 4.2.6.8 and 6.1.1.4'
H H 0.0000 0.0000 'International Tables Vol C Tables 4.2.6.8 and 6.1.1.4'
Cl Cl 0.3639 0.7018 'International Tables Vol C Tables 4.2.6.8 and 6.1.1.4'
F F 0.0727 0.0534 'International Tables Vol C Tables 4.2.6.8 and 6.1.1.4'
N N 0.0311 0.0180 'International Tables Vol C Tables 4.2.6.8 and 6.1.1.4'
O O 0.0492 0.0322 'International Tables Vol C Tables 4.2.6.8 and 6.1.1.4'

loop_
_geom_angle_atom_site_label_1
_geom_angle_atom_site_label_2
_geom_angle_atom_site_label_3
_geom_angle
_geom_angle_site_symmetry_1
_geom_angle_site_symmetry_3
_geom_angle_publ_flag
N008 O005 H005 109.5 . . ?
C009 N007 C00M 121.20(11) . . ?
C00G N007 C009 122.21(11) . . ?
C00G N007 C00M 116.58(11) . . ?
C00I N008 O005 110.31(11) . . ?
N007 C009 C00D 120.80(12) . . ?
N007 C009 C00H 119.75(12) . . ?
C00H C009 C00D 119.45(12) . . ?
F004 C00A C00C 120.64(12) . . ?
F004 C00A C00G 113.12(11) . . ?
C00C C00A C00G 126.24(12) . . ?
C00E C00B H00B 119.5 . . ?
C00L C00B H00B 119.5 . . ?
C00L C00B C00E 120.93(12) . . ?
C00A C00C C00D 116.66(12) . . ?
C00A C00C C00I 116.32(12) . . ?
C00D C00C C00I 127.02(11) . . ?
C009 C00D C00C 118.79(11) . . ?
C00F C00D C009 118.61(12) . . ?
C00F C00D C00C 122.60(12) . . ?
C00B C00E C00M 119.82(12) . . ?
C00J C00E C00B 118.66(12) . . ?
C00J C00E C00M 121.52(12) . . ?
C00D C00F H00F 119.5 . . ?
C00P C00F C00D 121.00(13) . . ?
C00P C00F H00F 119.5 . . ?
O006 C00G N007 122.98(12) . . ?
O006 C00G C00A 121.73(12) . . ?
N007 C00G C00A 115.29(11) . . ?
C009 C00H H00H 119.9 . . ?
C00N C00H C009 120.27(12) . . ?
C00N C00H H00H 119.9 . . ?
N008 C00I C00C 123.18(12) . . ?
N008 C00I H00I 118.4 . . ?
C00C C00I H00I 118.4 . . ?
C00E C00J H00J 119.5 . . ?
C00E C00J C00K 121.07(13) . . ?
C00K C00J H00J 119.5 . . ?
C00J C00K H00K 120.7 . . ?
C00O C00K C00J 118.56(13) . . ?
C00O C00K H00K 120.7 . . ?
C00B C00L H00L 120.5 . . ?
C00O C00L C00B 118.94(13) . . ?
C00O C00L H00L 120.5 . . ?
N007 C00M C00E 112.47(10) . . ?
N007 C00M H00A 109.1 . . ?
N007 C00M H00C 109.1 . . ?
C00E C00M H00A 109.1 . . ?
C00E C00M H00C 109.1 . . ?
H00A C00M H00C 107.8 . . ?
C00H C00N H00N 119.7 . . ?
C00H C00N C00P 120.69(13) . . ?
C00P C00N H00N 119.7 . . ?
C00K C00O Cl1 119.40(11) . . ?
C00L C00O Cl1 118.79(11) . . ?
C00L C00O C00K 121.81(13) . . ?
C00F C00P C00N 119.98(12) . . ?
C00F C00P H00P 120.0 . . ?
C00N C00P H00P 120.0 . . ?
Cl00 C00Q H00D 109.1 . . ?
Cl00 C00Q H00E 109.1 . . ?
Cl2 C00Q Cl00 112.57(9) . . ?
Cl2 C00Q H00D 109.1 . . ?
Cl2 C00Q H00E 109.1 . . ?
H00D C00Q H00E 107.8 . . ?

loop_
_geom_bond_atom_site_label_1
_geom_bond_atom_site_label_2
_geom_bond_distance
_geom_bond_site_symmetry_2
_geom_bond_publ_flag
Cl1 C00O 1.7465(14) . ?
Cl00 C00Q 1.7705(17) . ?
Cl2 C00Q 1.7529(18) . ?
F004 C00A 1.3424(15) . ?
O005 H005 0.8400 . ?
O005 N008 1.3995(15) . ?
O006 C00G 1.2367(16) . ?
N007 C009 1.4054(16) . ?
N007 C00G 1.3715(17) . ?
N007 C00M 1.4800(16) . ?
N008 C00I 1.2727(17) . ?
C009 C00D 1.4158(18) . ?
C009 C00H 1.4060(18) . ?
C00A C00C 1.3505(18) . ?
C00A C00G 1.4481(18) . ?
C00B H00B 0.9500 . ?
C00B C00E 1.3971(19) . ?
C00B C00L 1.3897(19) . ?
C00C C00D 1.4541(18) . ?
C00C C00I 1.4682(18) . ?
C00D C00F 1.4090(18) . ?
C00E C00J 1.3953(19) . ?
C00E C00M 1.5127(18) . ?
C00F H00F 0.9500 . ?
C00F C00P 1.380(2) . ?
C00H H00H 0.9500 . ?
C00H C00N 1.3819(19) . ?
C00I H00I 0.9500 . ?
C00J H00J 0.9500 . ?
C00J C00K 1.396(2) . ?
C00K H00K 0.9500 . ?
C00K C00O 1.384(2) . ?
C00L H00L 0.9500 . ?
C00L C00O 1.384(2) . ?
C00M H00A 0.9900 . ?
C00M H00C 0.9900 . ?
C00N H00N 0.9500 . ?
C00N C00P 1.387(2) . ?
C00P H00P 0.9500 . ?
C00Q H00D 0.9900 . ?
C00Q H00E 0.9900 . ?

loop_
_geom_torsion_atom_site_label_1
_geom_torsion_atom_site_label_2
_geom_torsion_atom_site_label_3
_geom_torsion_atom_site_label_4
_geom_torsion
_geom_torsion_site_symmetry_1
_geom_torsion_site_symmetry_2
_geom_torsion_site_symmetry_3
_geom_torsion_site_symmetry_4
_geom_torsion_publ_flag
F004 C00A C00C C00D 178.86(11) . . . . ?
F004 C00A C00C C00I -0.93(18) . . . . ?
F004 C00A C00G O006 1.11(18) . . . . ?
F004 C00A C00G N007 -179.23(10) . . . . ?
O005 N008 C00I C00C -179.51(11) . . . . ?
N007 C009 C00D C00C 0.85(18) . . . . ?
N007 C009 C00D C00F -179.53(11) . . . . ?
N007 C009 C00H C00N 179.23(11) . . . . ?
C009 N007 C00G O006 -179.80(12) . . . . ?
C009 N007 C00G C00A 0.54(17) . . . . ?
C009 N007 C00M C00E 81.97(14) . . . . ?
C009 C00D C00F C00P 0.3(2) . . . . ?
C009 C00H C00N C00P 0.3(2) . . . . ?
C00A C00C C00D C009 0.22(17) . . . . ?
C00A C00C C00D C00F -179.39(12) . . . . ?
C00A C00C C00I N008 -174.88(12) . . . . ?
C00B C00E C00J C00K -1.48(19) . . . . ?
C00B C00E C00M N007 62.09(15) . . . . ?
C00B C00L C00O Cl1 179.21(10) . . . . ?
C00B C00L C00O C00K -1.0(2) . . . . ?
C00C C00A C00G O006 -179.03(13) . . . . ?
C00C C00A C00G N007 0.6(2) . . . . ?
C00C C00D C00F C00P 179.94(12) . . . . ?
C00D C009 C00H C00N -0.38(19) . . . . ?
C00D C00C C00I N008 5.4(2) . . . . ?
C00D C00F C00P C00N -0.4(2) . . . . ?
C00E C00B C00L C00O -0.8(2) . . . . ?
C00E C00J C00K C00O -0.2(2) . . . . ?
C00G N007 C009 C00D -1.26(18) . . . . ?
C00G N007 C009 C00H 179.13(11) . . . . ?
C00G N007 C00M C00E -98.90(13) . . . . ?
C00G C00A C00C C00D -0.99(19) . . . . ?
C00G C00A C00C C00I 179.22(12) . . . . ?
C00H C009 C00D C00C -179.54(11) . . . . ?
C00H C009 C00D C00F 0.08(18) . . . . ?
C00H C00N C00P C00F 0.1(2) . . . . ?
C00I C00C C00D C009 179.99(12) . . . . ?
C00I C00C C00D C00F 0.4(2) . . . . ?
C00J C00E C00M N007 -118.57(13) . . . . ?
C00J C00K C00O Cl1 -178.74(10) . . . . ?
C00J C00K C00O C00L 1.5(2) . . . . ?
C00L C00B C00E C00J 1.97(19) . . . . ?
C00L C00B C00E C00M -178.67(12) . . . . ?
C00M N007 C009 C00D 177.81(11) . . . . ?
C00M N007 C009 C00H -1.79(17) . . . . ?
C00M N007 C00G O006 1.08(18) . . . . ?
C00M N007 C00G C00A -178.58(11) . . . . ?
C00M C00E C00J C00K 179.18(12) . . . . ?
